data_7124363
loop_
_publ_author_name
'Lu, Jian'
'Wu, Hui-Fang'
'Wang, Wen-Fei'
'Xu, Jian-Gang'
'Zheng, Fa-Kun'
'Guo, Guo-Cong'

_publ_section_title
;
 Calcium-based efficient cathode-ray scintillating metal-organic
 frameworks constructed from \p-conjugated luminescent motifs
;
_journal_name_full 'Chemical Communications'
_journal_paper_doi 10.1039/C9CC06760D
_journal_year 2019
_chemical_formula_moiety 'C56 H44 Ca2 N4 O10, 0.5(H2 O)'
_chemical_formula_sum 'C56 H45 Ca2 N4 O10.5'
_chemical_formula_weight 1022.12
_chemical_melting_point ?
_chemical_name_common '[Ca2(L2)2(DMF)2]n,0.5nH2O'
_space_group_crystal_system monoclinic
_space_group_IT_number 14
_space_group_name_Hall '-P 2ybc'
_space_group_name_H-M_alt 'P 1 21/c 1'
_symmetry_space_group_name_Hall '-P 2ybc'
_symmetry_space_group_name_H-M 'P 1 21/c 1'
_atom_sites_solution_hydrogens mixed
_atom_sites_solution_primary dual
_audit_creation_date 2019-06-24
_audit_creation_method
;
Olex2 1.2
(compiled 2018.05.29 svn.r3508 for OlexSys, GUI svn.r5506)
;
_audit_update_record
;
2019-08-26 deposited with the CCDC.    2019-10-17 downloaded from the CCDC.
;
_cell_angle_alpha 90
_cell_angle_beta 92.879(3)
_cell_angle_gamma 90
_cell_formula_units_Z 4
_cell_length_a 9.9576(3)
_cell_length_b 13.2038(3)
_cell_length_c 37.1629(13)
_cell_measurement_reflns_used 12335
_cell_measurement_temperature 293(2)
_cell_measurement_theta_max 30.6960
_cell_measurement_theta_min 1.8950
_cell_volume 4879.9(3)
_computing_cell_refinement 'CrysAlisPro 1.171.40.14a (Rigaku OD, 2018)'
_computing_data_collection 'CrysAlisPro 1.171.40.14a (Rigaku OD, 2018)'
_computing_data_reduction 'CrysAlisPro 1.171.40.14a (Rigaku OD, 2018)'
_computing_molecular_graphics 'Olex2 (Dolomanov et al., 2009)'
_computing_publication_material 'Olex2 (Dolomanov et al., 2009)'
_computing_structure_refinement 'ShelXL (Sheldrick, 2015)'
_computing_structure_solution 'ShelXT (Sheldrick, 2015)'
_diffrn_ambient_temperature 293(2)
_diffrn_measured_fraction_theta_full 1.000
_diffrn_measured_fraction_theta_max 0.797
_diffrn_measurement_device_type 'multiwire proportional'
_diffrn_measurement_method 'phi and omega scans'
_diffrn_radiation_monochromator graphite
_diffrn_radiation_type MoK\a
_diffrn_radiation_wavelength 0.71073
_diffrn_reflns_av_R_equivalents 0.0673
_diffrn_reflns_av_unetI/netI 0.0669
_diffrn_reflns_Laue_measured_fraction_full 1.000
_diffrn_reflns_Laue_measured_fraction_max 0.797
_diffrn_reflns_limit_h_max 11
_diffrn_reflns_limit_h_min -13
_diffrn_reflns_limit_k_max 16
_diffrn_reflns_limit_k_min -18
_diffrn_reflns_limit_l_max 48
_diffrn_reflns_limit_l_min -48
_diffrn_reflns_number 43938
_diffrn_reflns_point_group_measured_fraction_full 1.000
_diffrn_reflns_point_group_measured_fraction_max 0.797
_diffrn_reflns_theta_full 25.242
_diffrn_reflns_theta_max 31.086
_diffrn_reflns_theta_min 1.893
_exptl_absorpt_coefficient_mu 0.301
_exptl_absorpt_correction_T_max 1.00000
_exptl_absorpt_correction_T_min 0.60582
_exptl_absorpt_correction_type multi-scan
_exptl_absorpt_process_details
;
CrysAlisPro 1.171.40.14a (Rigaku Oxford Diffraction, 2018)
Empirical absorption correction using spherical harmonics,
 implemented in SCALE3 ABSPACK scaling algorithm.
;
_exptl_crystal_colour yellow
_exptl_crystal_density_diffrn 1.391
_exptl_crystal_description sheet
_exptl_crystal_F_000 2132
_exptl_crystal_size_max 0.16
_exptl_crystal_size_mid 0.14
_exptl_crystal_size_min 0.12
_refine_diff_density_max 0.657
_refine_diff_density_min -0.547
_refine_diff_density_rms 0.083
_refine_ls_extinction_method none
_refine_ls_goodness_of_fit_ref 1.045
_refine_ls_hydrogen_treatment constr
_refine_ls_matrix_type full
_refine_ls_number_parameters 704
_refine_ls_number_reflns 12492
_refine_ls_number_restraints 191
_refine_ls_restrained_S_all 1.042
_refine_ls_R_factor_all 0.0901
_refine_ls_R_factor_gt 0.0589
_refine_ls_shift/su_max 0.000
_refine_ls_shift/su_mean 0.000
_refine_ls_structure_factor_coef Fsqd
_refine_ls_weighting_details 'w=1/[\s^2^(Fo^2^)+(0.0394P)^2^+8.3255P] where P=(Fo^2^+2Fc^2^)/3'
_refine_ls_weighting_scheme calc
_refine_ls_wR_factor_gt 0.1278
_refine_ls_wR_factor_ref 0.1440
_reflns_Friedel_coverage 0.000
_reflns_number_gt 9016
_reflns_number_total 12492
_reflns_threshold_expression 'I > 2\s(I)'
_cod_data_source_file c9cc06760d2.cif
_cod_data_source_block Ca-SMOF-2
_cod_depositor_comments
;
The following automatic conversions were performed:

'_chemical_melting_point' value 'not measured' was changed to '?' -
the value is undefined or not given.

Automatic conversion script
Id: cif_fix_values 4973 2017-02-22 13:04:09Z antanas 
;
_cod_original_formula_sum 'C56 H45 Ca2 N4 O10.50'
_cod_database_code 7124363
_shelx_shelxl_version_number 2017/1
_shelx_space_group_comment
;
The symmetry employed for this shelxl refinement is uniquely defined
by the following loop, which should always be used as a source of
symmetry information in preference to the above space-group names.
They are only intended as comments.
;
_exptl_absorpt_special_details
;
CrysAlisPro 1.171.40.14a (Rigaku Oxford Diffraction, 2018)
Empirical absorption correction using spherical harmonics,
 implemented in SCALE3 ABSPACK scaling algorithm.
;
_olex2_refinement_description
;
1. Fixed Uiso
 At 1.2 times of:
  All C(H) groups, All C(H,H) groups, All N(H) groups
 At 1.5 times of:
  All C(H,H,H) groups, All O(H,H) groups
2. Restrained distances
 O10-C54 = O10-C54B
 1.25 with sigma of 0.01
 N4-C54 = N4-C55 = N4-C56 = N4B-C54B = N4B-C55B = N4B-C56B
 1.42 with sigma of 0.02
 C54-C55 \\sim C54-C56 \\sim C54B-C55B \\sim C54B-C56B \\sim C55-C56 \\sim
C55B-C56B
 with sigma of 0.02
3. Uiso/Uaniso restraints and constraints
N4 \\sim C54 \\sim C55 \\sim C56 \\sim N4B \\sim C54B \\sim C55B \\sim C56B:
within 3.8A with sigma of 0.02 and sigma for terminal atoms of 0.04
4. Others
 Sof(N4B)=Sof(C54B)=Sof(H54B)=Sof(C55B)=Sof(H55D)=Sof(H55E)=Sof(H55F)=
 Sof(C56B)=Sof(H56D)=Sof(H56E)=Sof(H56F)=1-FVAR(1)
 Sof(N4)=Sof(C54)=Sof(H54)=Sof(C55)=Sof(H55A)=Sof(H55B)=Sof(H55C)=Sof(C56)=
 Sof(H56A)=Sof(H56B)=Sof(H56C)=FVAR(1)
 Fixed Sof: O1W(0.5) H1WA(0.5) H1WB(0.5)
5.a Riding coordinates:
 N2(H2)
5.b Free rotating group:
 O1W(H1WA,H1WB)
5.c Secondary CH2 refined with riding coordinates:
 C9(H9A,H9B), C34(H34A,H34B)
5.d Aromatic/amide H refined with riding coordinates:
 N1(H1), C3(H3), C6(H6), C8(H8), C11(H11), C12(H12), C14(H14), C15(H15),
 C17(H17), C18(H18), C19(H19), C21(H21), C22(H22), C28(H28), C31(H31), C33(H33),
  C36(H36), C37(H37), C39(H39), C40(H40), C42(H42), C43(H43), C44(H44),
 C46(H46), C47(H47), C51(H51), C54(H54), C54B(H54B)
5.e Idealised Me refined as rotating group:
 C52(H52A,H52B,H52C), C53(H53A,H53B,H53C), C55(H55A,H55B,H55C), C56(H56A,H56B,
 H56C), C55B(H55D,H55E,H55F), C56B(H56D,H56E,H56F)
;
_olex2_submission_special_instructions 'No special instructions were received'

loop_
_space_group_symop_operation_xyz
'x, y, z'
'-x, y+1/2, -z+1/2'
'-x, -y, -z'
'x, -y-1/2, z-1/2'

loop_
_atom_site_label
_atom_site_type_symbol
_atom_site_fract_x
_atom_site_fract_y
_atom_site_fract_z
_atom_site_U_iso_or_equiv
_atom_site_adp_type
_atom_site_occupancy
_atom_site_site_symmetry_order
_atom_site_calc_flag
_atom_site_refinement_flags_posn
_atom_site_refinement_flags_adp
_atom_site_refinement_flags_occupancy
_atom_site_disorder_assembly
_atom_site_disorder_group
Ca1 Ca 0.51161(5) 0.02373(3) 0.21766(2) 0.01495(11) Uani 1 1 d . . . . .
Ca2 Ca 0.53743(5) 0.28852(3) 0.22447(2) 0.01591(11) Uani 1 1 d . . . . .
O1 O 0.37077(17) 0.17358(12) 0.23548(5) 0.0189(4) Uani 1 1 d . . . . .
O2 O 0.27032(18) 0.02963(13) 0.21971(6) 0.0258(4) Uani 1 1 d . . . . .
O3 O -0.23757(17) 0.01592(13) 0.22146(5) 0.0229(4) Uani 1 1 d . . . . .
O4 O -0.33653(16) 0.14914(12) 0.24468(5) 0.0173(4) Uani 1 1 d . . . . .
O5 O 0.50744(19) -0.03025(12) 0.27789(5) 0.0215(4) Uani 1 1 d . . . . .
O6 O 0.57771(19) -0.12007(13) 0.32499(5) 0.0230(4) Uani 1 1 d . . . . .
O7 O 0.51286(18) 0.34175(12) 0.28418(5) 0.0199(4) Uani 1 1 d . . . . .
O8 O 0.52587(19) 0.41960(12) 0.33685(5) 0.0226(4) Uani 1 1 d . . . . .
O9 O 0.74200(19) 0.33216(15) 0.20072(6) 0.0298(5) Uani 1 1 d . . . . .
N1 N 0.0272(2) 0.35282(17) 0.30964(7) 0.0268(5) Uani 1 1 d . . . . .
H1 H 0.094565 0.393692 0.310225 0.032 Uiso 1 1 calc R . . . .
N2 N 0.7194(3) 0.13475(17) 0.42047(7) 0.0337(6) Uani 1 1 d . . . . .
H2 H 0.773517 0.084013 0.422016 0.040 Uiso 1 1 d R . . . .
N3 N 0.9637(2) 0.34547(17) 0.19036(6) 0.0250(5) Uani 1 1 d . . . . .
C1 C 0.2677(2) 0.11705(18) 0.23318(7) 0.0187(5) Uani 1 1 d . . . . .
C2 C 0.1402(2) 0.15464(18) 0.24798(7) 0.0186(5) Uani 1 1 d . . . . .
C3 C 0.0194(2) 0.10620(18) 0.23828(7) 0.0185(5) Uani 1 1 d . . . . .
H3 H 0.018324 0.050391 0.223005 0.022 Uiso 1 1 calc R . . . .
C4 C -0.0991(2) 0.14193(17) 0.25160(7) 0.0175(5) Uani 1 1 d . . . . .
C5 C -0.2320(2) 0.09889(18) 0.23837(7) 0.0178(5) Uani 1 1 d . . . . .
C6 C -0.0969(3) 0.22348(18) 0.27559(7) 0.0196(5) Uani 1 1 d . . . . .
H6 H -0.176739 0.245598 0.284926 0.024 Uiso 1 1 calc R . . . .
C7 C 0.0236(3) 0.27219(18) 0.28572(7) 0.0194(5) Uani 1 1 d . . . . .
C8 C 0.1426(2) 0.23723(18) 0.27117(7) 0.0192(5) Uani 1 1 d . . . . .
H8 H 0.223654 0.269630 0.277102 0.023 Uiso 1 1 calc R . . . .
C9 C -0.0809(3) 0.3691(2) 0.33368(8) 0.0259(6) Uani 1 1 d . . . . .
H9A H -0.117006 0.303976 0.340409 0.031 Uiso 1 1 calc R . . . .
H9B H -0.152398 0.406438 0.320904 0.031 Uiso 1 1 calc R . . . .
C10 C -0.0380(3) 0.4263(2) 0.36741(8) 0.0269(6) Uani 1 1 d . . . . .
C11 C -0.1090(3) 0.5132(2) 0.37637(9) 0.0346(7) Uani 1 1 d . . . . .
H11 H -0.178432 0.536137 0.360796 0.042 Uiso 1 1 calc R . . . .
C12 C -0.0782(4) 0.5660(2) 0.40794(10) 0.0418(8) Uani 1 1 d . . . . .
H12 H -0.127177 0.623758 0.413053 0.050 Uiso 1 1 calc R . . . .
C13 C 0.0245(3) 0.5342(2) 0.43216(9) 0.0355(7) Uani 1 1 d . . . . .
C14 C 0.0608(4) 0.5876(3) 0.46525(10) 0.0455(9) Uani 1 1 d . . . . .
H14 H 0.013612 0.645549 0.471087 0.055 Uiso 1 1 calc R . . . .
C15 C 0.1617(4) 0.5547(3) 0.48770(9) 0.0473(9) Uani 1 1 d . . . . .
H15 H 0.181745 0.590339 0.508887 0.057 Uiso 1 1 calc R . . . .
C16 C 0.2391(4) 0.4668(3) 0.48002(9) 0.0436(8) Uani 1 1 d . . . . .
C17 C 0.3453(4) 0.4312(3) 0.50301(10) 0.0564(11) Uani 1 1 d . . . . .
H17 H 0.365868 0.464505 0.524632 0.068 Uiso 1 1 calc R . . . .
C18 C 0.4198(4) 0.3471(3) 0.49392(12) 0.0598(11) Uani 1 1 d . . . . .
H18 H 0.490238 0.325046 0.509366 0.072 Uiso 1 1 calc R . . . .
C19 C 0.3905(4) 0.2961(3) 0.46231(11) 0.0526(10) Uani 1 1 d . . . . .
H19 H 0.441771 0.240105 0.456492 0.063 Uiso 1 1 calc R . . . .
C20 C 0.2847(3) 0.3272(3) 0.43875(9) 0.0393(8) Uani 1 1 d . . . . .
C21 C 0.2494(3) 0.2740(2) 0.40642(10) 0.0384(7) Uani 1 1 d . . . . .
H21 H 0.300062 0.217841 0.400426 0.046 Uiso 1 1 calc R . . . .
C22 C 0.1451(3) 0.3021(2) 0.38411(9) 0.0325(7) Uani 1 1 d . . . . .
H22 H 0.123478 0.263522 0.363701 0.039 Uiso 1 1 calc R . . . .
C23 C 0.0661(3) 0.3912(2) 0.39133(8) 0.0279(6) Uani 1 1 d . . . . .
C24 C 0.2072(3) 0.4135(2) 0.44760(9) 0.0356(7) Uani 1 1 d . . . . .
C25 C 0.0985(3) 0.4457(2) 0.42373(8) 0.0314(6) Uani 1 1 d . . . . .
C26 C 0.5541(2) -0.03619(17) 0.31012(7) 0.0180(5) Uani 1 1 d . . . . .
C27 C 0.5782(3) 0.05935(17) 0.33122(7) 0.0187(5) Uani 1 1 d . . . . .
C28 C 0.5400(2) 0.15234(18) 0.31634(7) 0.0175(5) Uani 1 1 d . . . . .
H28 H 0.497422 0.155345 0.293507 0.021 Uiso 1 1 calc R . . . .
C29 C 0.5658(2) 0.24065(17) 0.33581(7) 0.0176(5) Uani 1 1 d . . . . .
C30 C 0.5323(2) 0.34033(18) 0.31820(7) 0.0182(5) Uani 1 1 d . . . . .
C31 C 0.6265(3) 0.23711(18) 0.37027(7) 0.0218(5) Uani 1 1 d . . . . .
H31 H 0.642162 0.296629 0.383195 0.026 Uiso 1 1 calc R . . . .
C32 C 0.6642(3) 0.14368(19) 0.38548(8) 0.0245(6) Uani 1 1 d . . . . .
C33 C 0.6393(3) 0.05559(18) 0.36518(7) 0.0232(6) Uani 1 1 d . . . . .
H33 H 0.664687 -0.006827 0.374918 0.028 Uiso 1 1 calc R . . . .
C34 C 0.7797(3) 0.2217(2) 0.43932(8) 0.0330(7) Uani 1 1 d . . . . .
H34A H 0.709545 0.266181 0.447301 0.040 Uiso 1 1 calc R . . . .
H34B H 0.834289 0.259612 0.423124 0.040 Uiso 1 1 calc R . . . .
C35 C 0.8659(3) 0.1859(2) 0.47143(8) 0.0303(6) Uani 1 1 d . . . . .
C36 C 1.0043(3) 0.1971(2) 0.47132(8) 0.0339(7) Uani 1 1 d . . . . .
H36 H 1.042264 0.224548 0.451141 0.041 Uiso 1 1 calc R . . . .
C37 C 1.0876(3) 0.1683(2) 0.50055(9) 0.0345(7) Uani 1 1 d . . . . .
H37 H 1.180003 0.177219 0.499749 0.041 Uiso 1 1 calc R . . . .
C38 C 1.0346(3) 0.1265(2) 0.53097(8) 0.0285(6) Uani 1 1 d . . . . .
C39 C 1.1158(3) 0.0994(2) 0.56252(8) 0.0334(7) Uani 1 1 d . . . . .
H39 H 1.208059 0.110893 0.562889 0.040 Uiso 1 1 calc R . . . .
C40 C 1.0620(3) 0.0579(2) 0.59161(8) 0.0349(7) Uani 1 1 d . . . . .
H40 H 1.117751 0.041612 0.611610 0.042 Uiso 1 1 calc R . . . .
C41 C 0.9212(3) 0.0384(2) 0.59236(8) 0.0313(6) Uani 1 1 d . . . . .
C42 C 0.8632(4) -0.0047(2) 0.62241(9) 0.0370(7) Uani 1 1 d . . . . .
H42 H 0.917719 -0.023962 0.642279 0.044 Uiso 1 1 calc R . . . .
C43 C 0.7263(4) -0.0185(3) 0.62271(10) 0.0440(8) Uani 1 1 d . . . . .
H43 H 0.689012 -0.045127 0.643119 0.053 Uiso 1 1 calc R . . . .
C44 C 0.6440(4) 0.0064(3) 0.59325(10) 0.0453(8) Uani 1 1 d . . . . .
H44 H 0.551902 -0.004689 0.593818 0.054 Uiso 1 1 calc R . . . .
C45 C 0.6969(3) 0.0484(2) 0.56242(9) 0.0346(7) Uani 1 1 d . . . . .
C46 C 0.6142(3) 0.0773(3) 0.53155(9) 0.0385(7) Uani 1 1 d . . . . .
H46 H 0.522023 0.066045 0.531455 0.046 Uiso 1 1 calc R . . . .
C47 C 0.6668(3) 0.1206(2) 0.50262(9) 0.0360(7) Uani 1 1 d . . . . .
H47 H 0.609802 0.138422 0.483050 0.043 Uiso 1 1 calc R . . . .
C48 C 0.8086(3) 0.1400(2) 0.50108(8) 0.0274(6) Uani 1 1 d . . . . .
C49 C 0.8937(3) 0.1104(2) 0.53123(8) 0.0256(6) Uani 1 1 d . . . . .
C50 C 0.8373(3) 0.0656(2) 0.56189(8) 0.0273(6) Uani 1 1 d . . . . .
C51 C 0.8545(3) 0.36992(19) 0.20751(8) 0.0250(6) Uani 1 1 d . . . . .
H51 H 0.862867 0.418239 0.225691 0.030 Uiso 1 1 calc R . . . .
C52 C 1.0929(3) 0.3928(2) 0.19920(9) 0.0327(7) Uani 1 1 d . . . . .
H52A H 1.117255 0.435178 0.179564 0.049 Uiso 1 1 calc GR . . . .
H52B H 1.160047 0.341413 0.203345 0.049 Uiso 1 1 calc GR . . . .
H52C H 1.086756 0.433240 0.220535 0.049 Uiso 1 1 calc GR . . . .
C53 C 0.9569(3) 0.2685(2) 0.16240(9) 0.0352(7) Uani 1 1 d . . . . .
H53A H 0.866893 0.242451 0.159750 0.053 Uiso 1 1 calc GR . . . .
H53B H 1.017681 0.214335 0.168950 0.053 Uiso 1 1 calc GR . . . .
H53C H 0.981570 0.297688 0.140020 0.053 Uiso 1 1 calc GR . . . .
O10 O 0.53665(19) 0.16038(13) 0.17446(5) 0.0231(4) Uani 1 1 d D . . . .
N4 N 0.6328(6) 0.1465(3) 0.12165(13) 0.0350(12) Uani 0.615(6) 1 d D U P A 1
C54 C 0.5555(6) 0.1919(4) 0.14432(12) 0.0285(12) Uani 0.615(6) 1 d D U P A 1
H54 H 0.512626 0.251505 0.136937 0.034 Uiso 0.615(6) 1 calc R . P A 1
C55 C 0.7149(6) 0.0598(4) 0.13275(15) 0.0381(14) Uani 0.615(6) 1 d D U P A 1
H55A H 0.717348 0.053746 0.158522 0.057 Uiso 0.615(6) 1 calc GR . P A 1
H55B H 0.804624 0.068962 0.124987 0.057 Uiso 0.615(6) 1 calc GR . P A 1
H55C H 0.677031 -0.000676 0.122074 0.057 Uiso 0.615(6) 1 calc GR . P A 1
C56 C 0.6435(16) 0.1780(14) 0.0849(3) 0.073(4) Uani 0.615(6) 1 d D U P A 1
H56A H 0.617571 0.123049 0.069060 0.110 Uiso 0.615(6) 1 calc GR . P A 1
H56B H 0.734685 0.196967 0.081006 0.110 Uiso 0.615(6) 1 calc GR . P A 1
H56C H 0.585314 0.234807 0.079954 0.110 Uiso 0.615(6) 1 calc GR . P A 1
N4B N 0.5793(7) 0.1861(6) 0.11433(18) 0.0291(16) Uani 0.385(6) 1 d D U P A 2
C54B C 0.6070(7) 0.1524(7) 0.14775(18) 0.0278(18) Uani 0.385(6) 1 d D U P A 2
H54B H 0.688631 0.118989 0.151592 0.033 Uiso 0.385(6) 1 calc R . P A 2
C55B C 0.4509(9) 0.2327(7) 0.1050(2) 0.043(2) Uani 0.385(6) 1 d D U P A 2
H55D H 0.399126 0.188941 0.089055 0.064 Uiso 0.385(6) 1 calc GR . P A 2
H55E H 0.464961 0.296386 0.093374 0.064 Uiso 0.385(6) 1 calc GR . P A 2
H55F H 0.403305 0.243614 0.126540 0.064 Uiso 0.385(6) 1 calc GR . P A 2
C56B C 0.6708(17) 0.1790(16) 0.0861(4) 0.038(3) Uani 0.385(6) 1 d D U P A 2
H56D H 0.756152 0.154840 0.095670 0.057 Uiso 0.385(6) 1 calc GR . P A 2
H56E H 0.681981 0.244599 0.075476 0.057 Uiso 0.385(6) 1 calc GR . P A 2
H56F H 0.635705 0.132757 0.067991 0.057 Uiso 0.385(6) 1 calc GR . P A 2
O1W O 0.5529(6) 0.4731(4) 0.41107(15) 0.0506(13) Uani 0.5 1 d . . P . .
H1WA H 0.489061 0.439390 0.419599 0.076 Uiso 0.5 1 d G . P . .
H1WB H 0.524801 0.531614 0.404932 0.076 Uiso 0.5 1 d G . P . .

loop_
_atom_site_aniso_label
_atom_site_aniso_U_11
_atom_site_aniso_U_22
_atom_site_aniso_U_33
_atom_site_aniso_U_23
_atom_site_aniso_U_13
_atom_site_aniso_U_12
Ca1 0.0117(2) 0.0088(2) 0.0244(3) -0.00068(18) 0.00107(18) -0.00030(16)
Ca2 0.0137(2) 0.0086(2) 0.0257(3) 0.00038(18) 0.00291(18) 0.00065(17)
O1 0.0116(8) 0.0163(8) 0.0291(10) -0.0001(7) 0.0023(7) -0.0012(6)
O2 0.0135(9) 0.0183(9) 0.0459(12) -0.0098(8) 0.0044(8) -0.0005(7)
O3 0.0120(8) 0.0155(8) 0.0411(11) -0.0076(8) 0.0010(8) 0.0003(7)
O4 0.0102(8) 0.0125(7) 0.0294(10) -0.0003(7) 0.0015(7) 0.0011(6)
O5 0.0288(10) 0.0110(8) 0.0248(10) -0.0004(7) 0.0010(8) -0.0026(7)
O6 0.0274(10) 0.0110(8) 0.0301(10) 0.0014(7) -0.0044(8) -0.0005(7)
O7 0.0238(10) 0.0125(8) 0.0232(10) 0.0007(7) -0.0002(7) 0.0025(7)
O8 0.0297(10) 0.0107(8) 0.0271(10) -0.0011(7) 0.0001(8) 0.0008(7)
O9 0.0193(10) 0.0261(10) 0.0447(13) 0.0102(9) 0.0071(9) -0.0041(8)
N1 0.0220(12) 0.0229(11) 0.0359(14) -0.0103(10) 0.0064(10) -0.0070(9)
N2 0.0530(17) 0.0157(11) 0.0309(14) -0.0006(9) -0.0135(12) 0.0023(10)
N3 0.0207(12) 0.0225(11) 0.0323(13) -0.0005(10) 0.0060(10) -0.0048(9)
C1 0.0115(11) 0.0171(11) 0.0273(14) -0.0003(10) -0.0012(10) 0.0005(9)
C2 0.0126(12) 0.0146(10) 0.0286(14) -0.0011(10) 0.0017(10) 0.0008(9)
C3 0.0146(12) 0.0116(10) 0.0291(14) -0.0008(9) 0.0002(10) 0.0015(8)
C4 0.0119(11) 0.0137(11) 0.0269(13) 0.0010(9) 0.0003(10) -0.0008(8)
C5 0.0116(11) 0.0135(11) 0.0286(14) 0.0011(10) 0.0027(10) -0.0006(8)
C6 0.0130(11) 0.0160(11) 0.0301(14) -0.0007(10) 0.0032(10) 0.0013(9)
C7 0.0167(12) 0.0154(11) 0.0260(13) -0.0019(10) 0.0007(10) -0.0006(9)
C8 0.0113(11) 0.0142(11) 0.0322(14) -0.0004(10) 0.0008(10) -0.0029(9)
C9 0.0208(14) 0.0249(13) 0.0320(15) -0.0034(11) 0.0029(11) 0.0018(10)
C10 0.0251(14) 0.0240(13) 0.0317(15) -0.0036(11) 0.0029(12) 0.0026(11)
C11 0.0326(17) 0.0297(15) 0.0416(18) -0.0044(13) 0.0025(13) 0.0100(13)
C12 0.049(2) 0.0289(15) 0.049(2) -0.0089(14) 0.0151(16) 0.0088(14)
C13 0.0441(19) 0.0302(15) 0.0329(17) -0.0058(13) 0.0084(14) -0.0054(13)
C14 0.058(2) 0.0374(18) 0.042(2) -0.0127(15) 0.0177(18) -0.0132(16)
C15 0.064(3) 0.048(2) 0.0298(18) -0.0073(15) 0.0046(17) -0.0245(18)
C16 0.050(2) 0.0453(19) 0.0350(18) 0.0008(15) -0.0007(15) -0.0245(17)
C17 0.059(3) 0.070(3) 0.039(2) 0.0025(19) -0.0144(18) -0.033(2)
C18 0.053(2) 0.065(3) 0.058(3) 0.013(2) -0.023(2) -0.014(2)
C19 0.040(2) 0.056(2) 0.060(2) 0.0119(19) -0.0148(18) -0.0078(17)
C20 0.0358(18) 0.0377(17) 0.0435(19) 0.0052(14) -0.0079(14) -0.0093(14)
C21 0.0308(17) 0.0316(16) 0.052(2) 0.0006(14) -0.0043(15) 0.0029(13)
C22 0.0297(16) 0.0273(14) 0.0400(18) -0.0050(13) -0.0037(13) 0.0019(12)
C23 0.0274(15) 0.0219(13) 0.0343(16) -0.0025(11) 0.0015(12) -0.0021(11)
C24 0.0370(18) 0.0353(16) 0.0340(17) 0.0020(13) -0.0026(13) -0.0160(13)
C25 0.0341(17) 0.0272(14) 0.0330(16) -0.0025(12) 0.0030(13) -0.0061(12)
C26 0.0147(12) 0.0123(10) 0.0272(14) 0.0001(9) 0.0018(10) -0.0007(9)
C27 0.0189(12) 0.0115(10) 0.0257(13) 0.0003(9) 0.0018(10) -0.0014(9)
C28 0.0174(12) 0.0135(10) 0.0216(13) 0.0007(9) 0.0015(10) -0.0022(9)
C29 0.0151(12) 0.0116(10) 0.0261(13) 0.0004(9) 0.0029(10) 0.0009(9)
C30 0.0148(12) 0.0134(11) 0.0264(14) -0.0008(10) 0.0005(10) -0.0004(9)
C31 0.0264(14) 0.0126(11) 0.0262(14) -0.0016(10) 0.0003(11) -0.0011(9)
C32 0.0291(15) 0.0178(12) 0.0261(14) 0.0012(10) -0.0035(11) -0.0008(10)
C33 0.0272(14) 0.0127(11) 0.0293(14) 0.0018(10) -0.0009(11) 0.0015(10)
C34 0.0469(19) 0.0212(13) 0.0299(16) -0.0018(11) -0.0077(13) -0.0018(12)
C35 0.0377(17) 0.0218(13) 0.0305(16) -0.0040(11) -0.0058(13) -0.0005(12)
C36 0.0407(18) 0.0321(15) 0.0289(16) 0.0010(12) 0.0015(13) -0.0050(13)
C37 0.0301(16) 0.0372(16) 0.0361(17) 0.0003(13) 0.0004(13) -0.0003(13)
C38 0.0282(15) 0.0282(14) 0.0288(15) -0.0023(12) -0.0013(12) 0.0033(11)
C39 0.0249(15) 0.0416(17) 0.0332(17) -0.0024(13) -0.0030(12) 0.0040(13)
C40 0.0345(17) 0.0425(17) 0.0271(16) -0.0025(13) -0.0041(13) 0.0080(14)
C41 0.0392(17) 0.0297(15) 0.0247(15) -0.0042(12) 0.0001(12) 0.0054(12)
C42 0.048(2) 0.0329(16) 0.0300(16) -0.0021(13) 0.0019(14) 0.0016(14)
C43 0.051(2) 0.0427(19) 0.0388(19) 0.0025(15) 0.0125(16) -0.0058(16)
C44 0.040(2) 0.046(2) 0.051(2) 0.0006(16) 0.0110(16) -0.0070(15)
C45 0.0333(17) 0.0321(16) 0.0386(18) -0.0033(13) 0.0034(13) -0.0035(13)
C46 0.0256(16) 0.0416(18) 0.048(2) -0.0017(15) -0.0023(14) -0.0049(13)
C47 0.0320(17) 0.0354(16) 0.0392(18) -0.0024(14) -0.0106(14) -0.0006(13)
C48 0.0305(15) 0.0219(13) 0.0290(15) -0.0042(11) -0.0064(12) 0.0010(11)
C49 0.0293(15) 0.0214(13) 0.0258(14) -0.0049(11) -0.0029(11) 0.0020(11)
C50 0.0292(15) 0.0232(13) 0.0295(15) -0.0054(11) 0.0018(12) 0.0013(11)
C51 0.0253(14) 0.0172(12) 0.0333(15) 0.0033(11) 0.0091(12) -0.0009(10)
C52 0.0244(15) 0.0347(16) 0.0392(18) 0.0050(13) 0.0050(13) -0.0085(12)
C53 0.0356(17) 0.0294(15) 0.0413(18) -0.0062(13) 0.0080(14) -0.0007(12)
O10 0.0276(10) 0.0169(8) 0.0253(10) 0.0029(7) 0.0080(8) 0.0024(7)
N4 0.057(3) 0.026(2) 0.022(3) 0.0016(18) 0.007(2) 0.007(2)
C54 0.040(3) 0.016(2) 0.029(3) 0.0016(18) -0.002(2) 0.012(2)
C55 0.047(3) 0.031(3) 0.038(3) 0.001(2) 0.017(2) 0.013(2)
C56 0.106(9) 0.071(7) 0.045(7) 0.005(6) 0.018(6) 0.021(7)
N4B 0.035(4) 0.033(4) 0.020(4) 0.008(3) 0.006(3) 0.000(3)
C54B 0.023(4) 0.028(4) 0.032(5) 0.001(3) -0.005(3) 0.006(3)
C55B 0.051(5) 0.040(5) 0.037(5) 0.005(4) 0.002(4) 0.014(4)
C56B 0.054(7) 0.037(7) 0.025(7) 0.000(5) 0.017(5) -0.006(5)
O1W 0.071(4) 0.039(3) 0.042(3) -0.004(2) 0.002(3) 0.007(3)

loop_
_atom_type_symbol
_atom_type_description
_atom_type_scat_dispersion_real
_atom_type_scat_dispersion_imag
_atom_type_scat_source
C C 0.0033 0.0016 'International Tables Vol C Tables 4.2.6.8 and 6.1.1.4'
H H 0.0000 0.0000 'International Tables Vol C Tables 4.2.6.8 and 6.1.1.4'
Ca Ca 0.2262 0.3064 'International Tables Vol C Tables 4.2.6.8 and 6.1.1.4'
N N 0.0061 0.0033 'International Tables Vol C Tables 4.2.6.8 and 6.1.1.4'
O O 0.0106 0.0060 'International Tables Vol C Tables 4.2.6.8 and 6.1.1.4'

loop_
_geom_angle_atom_site_label_1
_geom_angle_atom_site_label_2
_geom_angle_atom_site_label_3
_geom_angle
_geom_angle_site_symmetry_1
_geom_angle_site_symmetry_3
O1 Ca1 Ca2 40.83(4) . .
O1 Ca1 C1 26.84(6) . .
O1 Ca1 C5 99.20(6) . 1_655
O1 Ca1 C30 136.72(7) . 2_645
O2 Ca1 Ca2 92.01(4) . .
O2 Ca1 O1 53.14(6) . .
O2 Ca1 O3 174.93(7) . 1_655
O2 Ca1 O4 124.53(6) . 1_655
O2 Ca1 O7 86.20(6) . 2_645
O2 Ca1 O8 86.20(7) . 2_645
O2 Ca1 C1 26.53(6) . .
O2 Ca1 C5 150.90(7) . 1_655
O2 Ca1 C30 84.87(7) . 2_645
O2 Ca1 O10 97.59(7) . .
O3 Ca1 Ca2 88.15(4) 1_655 .
O3 Ca1 O1 125.67(6) 1_655 .
O3 Ca1 C1 151.57(7) 1_655 .
O3 Ca1 C5 26.70(6) 1_655 1_655
O3 Ca1 C30 97.09(7) 1_655 2_645
O4 Ca1 Ca2 41.34(4) 1_655 .
O4 Ca1 O1 72.56(6) 1_655 .
O4 Ca1 O3 53.40(5) 1_655 1_655
O4 Ca1 O8 141.97(6) 1_655 2_645
O4 Ca1 C1 98.23(6) 1_655 .
O4 Ca1 C5 26.71(6) 1_655 1_655
O4 Ca1 C30 150.49(7) 1_655 2_645
O4 Ca1 O10 71.64(6) 1_655 .
O5 Ca1 Ca2 103.76(4) . .
O5 Ca1 O1 87.22(6) . .
O5 Ca1 O2 85.09(7) . .
O5 Ca1 O3 89.95(7) . 1_655
O5 Ca1 O4 81.57(6) . 1_655
O5 Ca1 O7 73.68(6) . 2_645
O5 Ca1 O8 127.23(6) . 2_645
O5 Ca1 C1 83.15(7) . .
O5 Ca1 C5 84.58(7) . 1_655
O5 Ca1 C30 100.48(7) . 2_645
O5 Ca1 O10 149.21(6) . .
O7 Ca1 Ca2 176.98(5) 2_645 .
O7 Ca1 O1 136.73(6) 2_645 .
O7 Ca1 O3 93.43(6) 2_645 1_655
O7 Ca1 O4 138.65(6) 2_645 1_655
O7 Ca1 O8 53.85(6) 2_645 2_645
O7 Ca1 C1 110.80(7) 2_645 .
O7 Ca1 C5 116.62(7) 2_645 1_655
O7 Ca1 C30 27.04(7) 2_645 2_645
O7 Ca1 O10 137.00(6) 2_645 .
O8 Ca1 Ca2 128.50(4) 2_645 .
O8 Ca1 O1 126.05(6) 2_645 .
O8 Ca1 O3 97.66(6) 2_645 1_655
O8 Ca1 C1 108.48(7) 2_645 .
O8 Ca1 C5 121.39(7) 2_645 1_655
O8 Ca1 C30 26.83(7) 2_645 2_645
C1 Ca1 Ca2 67.03(5) . .
C1 Ca1 C5 124.88(7) . 1_655
C5 Ca1 Ca2 64.33(5) 1_655 .
C30 Ca1 Ca2 155.20(6) 2_645 .
C30 Ca1 C1 111.27(7) 2_645 .
C30 Ca1 C5 123.78(7) 2_645 1_655
O10 Ca1 Ca2 45.65(4) . .
O10 Ca1 O1 70.73(6) . .
O10 Ca1 O3 86.14(6) . 1_655
O10 Ca1 O8 83.54(6) . 2_645
O10 Ca1 C1 85.90(7) . .
O10 Ca1 C5 78.31(7) . 1_655
O10 Ca1 C30 110.30(7) . 2_645
Ca1 Ca2 Ca1 146.911(16) . 2_655
O1 Ca2 Ca1 46.03(4) . .
O1 Ca2 Ca1 108.79(5) . 2_655
O1 Ca2 O4 78.66(6) . 1_655
O1 Ca2 O5 121.46(6) . 2_655
O1 Ca2 O6 98.32(6) . 2_655
O1 Ca2 O7 85.36(6) . .
O1 Ca2 O9 151.85(7) . .
O1 Ca2 C26 114.14(7) . 2_655
O1 Ca2 O10 73.26(6) . .
O4 Ca2 Ca1 43.43(4) 1_655 .
O4 Ca2 Ca1 122.82(5) 1_655 2_655
O4 Ca2 O5 151.94(6) 1_655 2_655
O4 Ca2 O6 149.28(6) 1_655 2_655
O4 Ca2 O7 90.67(6) 1_655 .
O4 Ca2 O9 81.41(7) 1_655 .
O4 Ca2 C26 164.92(7) 1_655 2_655
O4 Ca2 O10 71.84(6) 1_655 .
O5 Ca2 Ca1 36.25(4) 2_655 2_655
O5 Ca2 Ca1 164.27(5) 2_655 .
O5 Ca2 O6 53.66(6) 2_655 2_655
O5 Ca2 C26 27.06(7) 2_655 2_655
O5 Ca2 O10 129.89(6) 2_655 .
O6 Ca2 Ca1 87.32(4) 2_655 2_655
O6 Ca2 Ca1 114.12(4) 2_655 .
O6 Ca2 C26 26.82(6) 2_655 2_655
O6 Ca2 O10 77.99(6) 2_655 .
O7 Ca2 Ca1 110.76(4) . .
O7 Ca2 Ca1 37.27(4) . 2_655
O7 Ca2 O5 73.31(6) . 2_655
O7 Ca2 O6 119.75(6) . 2_655
O7 Ca2 C26 98.06(7) . 2_655
O7 Ca2 O10 154.46(6) . .
O9 Ca2 Ca1 106.30(5) . .
O9 Ca2 Ca1 98.67(5) . 2_655
O9 Ca2 O5 84.59(7) . 2_655
O9 Ca2 O6 88.80(7) . 2_655
O9 Ca2 O7 114.66(7) . .
O9 Ca2 C26 83.77(7) . 2_655
O9 Ca2 O10 81.77(7) . .
C26 Ca2 Ca1 140.75(5) 2_655 .
C26 Ca2 Ca1 62.31(5) 2_655 2_655
O10 Ca2 Ca1 165.30(5) . 2_655
O10 Ca2 Ca1 43.90(4) . .
O10 Ca2 C26 103.30(7) . 2_655
Ca2 O1 Ca1 93.15(6) . .
C1 O1 Ca1 88.82(14) . .
C1 O1 Ca2 164.70(17) . .
C1 O2 Ca1 94.76(15) . .
C5 O3 Ca1 90.63(14) . 1_455
Ca2 O4 Ca1 95.23(6) 1_455 1_455
C5 O4 Ca1 93.82(14) . 1_455
C5 O4 Ca2 142.05(16) . 1_455
Ca1 O5 Ca2 106.00(7) . 2_645
C26 O5 Ca1 153.74(16) . .
C26 O5 Ca2 91.78(14) . 2_645
C26 O6 Ca2 91.97(15) . 2_645
Ca2 O7 Ca1 106.59(7) . 2_655
C30 O7 Ca1 93.04(14) . 2_655
C30 O7 Ca2 156.54(16) . .
C30 O8 Ca1 91.21(15) . 2_655
C51 O9 Ca2 145.0(2) . .
C7 N1 C9 120.9(2) . .
C32 N2 C34 121.1(2) . .
C51 N3 C52 121.6(2) . .
C51 N3 C53 120.2(2) . .
C53 N3 C52 118.2(2) . .
O1 C1 Ca1 64.34(13) . .
O1 C1 C2 118.6(2) . .
O2 C1 Ca1 58.71(13) . .
O2 C1 O1 122.2(2) . .
O2 C1 C2 119.1(2) . .
C2 C1 Ca1 168.83(18) . .
C3 C2 C1 119.4(2) . .
C8 C2 C1 120.0(2) . .
C8 C2 C3 120.6(2) . .
C4 C3 C2 119.4(2) . .
C3 C4 C5 120.5(2) . .
C3 C4 C6 120.3(2) . .
C6 C4 C5 119.1(2) . .
O3 C5 Ca1 62.67(12) . 1_455
O3 C5 O4 122.1(2) . .
O3 C5 C4 120.5(2) . .
O4 C5 Ca1 59.46(12) . 1_455
O4 C5 C4 117.4(2) . .
C4 C5 Ca1 176.20(18) . 1_455
C7 C6 C4 120.8(2) . .
N1 C7 C6 121.4(2) . .
N1 C7 C8 120.2(2) . .
C6 C7 C8 118.4(2) . .
C2 C8 C7 120.5(2) . .
N1 C9 C10 113.5(2) . .
C11 C10 C9 119.0(3) . .
C11 C10 C23 119.0(3) . .
C23 C10 C9 121.9(2) . .
C12 C11 C10 121.5(3) . .
C11 C12 C13 121.3(3) . .
C12 C13 C14 123.2(3) . .
C12 C13 C25 118.4(3) . .
C25 C13 C14 118.4(3) . .
C15 C14 C13 121.2(3) . .
C14 C15 C16 122.1(3) . .
C17 C16 C15 123.1(3) . .
C17 C16 C24 118.6(4) . .
C24 C16 C15 118.2(3) . .
C18 C17 C16 121.0(4) . .
C19 C18 C17 120.5(4) . .
C18 C19 C20 120.9(4) . .
C19 C20 C21 122.1(3) . .
C19 C20 C24 119.4(3) . .
C21 C20 C24 118.5(3) . .
C22 C21 C20 122.3(3) . .
C21 C22 C23 121.3(3) . .
C10 C23 C22 122.7(3) . .
C10 C23 C25 119.6(3) . .
C25 C23 C22 117.7(3) . .
C16 C24 C20 119.5(3) . .
C16 C24 C25 120.7(3) . .
C20 C24 C25 119.8(3) . .
C13 C25 C23 120.1(3) . .
C13 C25 C24 119.4(3) . .
C23 C25 C24 120.4(3) . .
O5 C26 Ca2 61.15(12) . 2_645
O5 C26 C27 119.0(2) . .
O6 C26 Ca2 61.21(13) . 2_645
O6 C26 O5 121.6(2) . .
O6 C26 C27 119.4(2) . .
C27 C26 Ca2 169.60(18) . 2_645
C28 C27 C26 120.1(2) . .
C33 C27 C26 120.1(2) . .
C33 C27 C28 119.8(2) . .
C29 C28 C27 119.6(2) . .
C28 C29 C30 118.5(2) . .
C28 C29 C31 120.8(2) . .
C31 C29 C30 120.6(2) . .
O7 C30 Ca1 59.92(12) . 2_655
O7 C30 C29 117.8(2) . .
O8 C30 Ca1 61.96(13) . 2_655
O8 C30 O7 121.8(2) . .
O8 C30 C29 120.4(2) . .
C29 C30 Ca1 175.41(18) . 2_655
C29 C31 C32 119.8(2) . .
N2 C32 C31 122.5(2) . .
N2 C32 C33 118.9(2) . .
C31 C32 C33 118.5(2) . .
C27 C33 C32 121.5(2) . .
N2 C34 C35 109.7(2) . .
C36 C35 C34 119.3(3) . .
C36 C35 C48 119.5(3) . .
C48 C35 C34 121.2(3) . .
C37 C36 C35 121.6(3) . .
C36 C37 C38 120.8(3) . .
C37 C38 C39 122.9(3) . .
C37 C38 C49 118.8(3) . .
C49 C38 C39 118.3(3) . .
C40 C39 C38 121.7(3) . .
C39 C40 C41 121.3(3) . .
C42 C41 C40 122.2(3) . .
C42 C41 C50 119.3(3) . .
C50 C41 C40 118.5(3) . .
C43 C42 C41 120.5(3) . .
C44 C43 C42 120.9(3) . .
C43 C44 C45 120.9(3) . .
C44 C45 C46 122.5(3) . .
C44 C45 C50 119.1(3) . .
C50 C45 C46 118.3(3) . .
C47 C46 C45 121.5(3) . .
C46 C47 C48 121.9(3) . .
C35 C48 C47 123.1(3) . .
C35 C48 C49 119.1(3) . .
C49 C48 C47 117.8(3) . .
C38 C49 C48 120.2(3) . .
C38 C49 C50 119.8(3) . .
C50 C49 C48 120.0(3) . .
C41 C50 C49 120.3(3) . .
C45 C50 C41 119.3(3) . .
C45 C50 C49 120.4(3) . .
O9 C51 N3 123.9(3) . .
Ca1 O10 Ca2 90.45(6) . .
C54 O10 Ca1 152.2(3) . .
C54 O10 Ca2 117.1(2) . .
C54B O10 Ca1 122.8(4) . .
C54B O10 Ca2 131.6(4) . .
C54 N4 C55 121.1(5) . .
C54 N4 C56 123.5(7) . .
C56 N4 C55 115.4(6) . .
O10 C54 N4 123.8(5) . .
C54B N4B C55B 120.2(7) . .
C54B N4B C56B 123.6(9) . .
C56B N4B C55B 116.2(8) . .
O10 C54B N4B 127.9(7) . .

loop_
_geom_bond_atom_site_label_1
_geom_bond_atom_site_label_2
_geom_bond_distance
_geom_bond_site_symmetry_2
Ca1 Ca2 3.5138(6) .
Ca1 O1 2.5326(17) .
Ca1 O2 2.4090(18) .
Ca1 O3 2.4965(18) 1_655
Ca1 O4 2.4257(17) 1_655
Ca1 O5 2.3513(18) .
Ca1 O7 2.4158(17) 2_645
Ca1 O8 2.4613(19) 2_645
Ca1 C1 2.809(2) .
Ca1 C5 2.810(2) 1_655
Ca1 C30 2.788(2) 2_645
Ca1 O10 2.4363(18) .
Ca2 O1 2.3006(17) .
Ca2 O4 2.3306(17) 1_655
Ca2 O5 2.4351(17) 2_655
Ca2 O6 2.4366(19) 2_655
Ca2 O7 2.3524(18) .
Ca2 O9 2.3326(19) .
Ca2 C26 2.779(2) 2_655
Ca2 O10 2.5128(19) .
O1 C1 1.269(3) .
O2 C1 1.259(3) .
O3 C5 1.263(3) .
O4 C5 1.266(3) .
O5 C26 1.265(3) .
O6 C26 1.255(3) .
O7 C30 1.269(3) .
O8 C30 1.259(3) .
O9 C51 1.241(3) .
N1 C7 1.386(3) .
N1 C9 1.450(4) .
N2 C32 1.391(4) .
N2 C34 1.459(4) .
N3 C51 1.327(4) .
N3 C52 1.453(4) .
N3 C53 1.453(4) .
C1 C2 1.494(3) .
C2 C3 1.394(3) .
C2 C8 1.389(3) .
C3 C4 1.385(3) .
C4 C5 1.500(3) .
C4 C6 1.397(3) .
C6 C7 1.396(3) .
C7 C8 1.405(4) .
C9 C10 1.507(4) .
C10 C11 1.396(4) .
C10 C23 1.410(4) .
C11 C12 1.386(5) .
C12 C13 1.393(5) .
C13 C14 1.447(5) .
C13 C25 1.425(4) .
C14 C15 1.345(6) .
C15 C16 1.430(6) .
C16 C17 1.407(5) .
C16 C24 1.418(5) .
C17 C18 1.387(6) .
C18 C19 1.373(6) .
C19 C20 1.398(5) .
C20 C21 1.421(5) .
C20 C24 1.424(5) .
C21 C22 1.348(4) .
C22 C23 1.448(4) .
C23 C25 1.426(4) .
C24 C25 1.429(4) .
C26 C27 1.498(3) .
C27 C28 1.392(3) .
C27 C33 1.374(4) .
C28 C29 1.389(3) .
C29 C30 1.500(3) .
C29 C31 1.389(4) .
C31 C32 1.400(3) .
C32 C33 1.402(4) .
C34 C35 1.511(4) .
C35 C36 1.386(5) .
C35 C48 1.404(4) .
C36 C37 1.386(4) .
C37 C38 1.386(4) .
C38 C39 1.436(4) .
C38 C49 1.420(4) .
C39 C40 1.347(5) .
C40 C41 1.428(5) .
C41 C42 1.403(4) .
C41 C50 1.419(4) .
C42 C43 1.376(5) .
C43 C44 1.374(5) .
C44 C45 1.399(5) .
C45 C46 1.430(5) .
C45 C50 1.418(4) .
C46 C47 1.346(5) .
C47 C48 1.439(4) .
C48 C49 1.425(4) .
C49 C50 1.424(4) .
O10 C54 1.218(5) .
O10 C54B 1.248(7) .
N4 C54 1.314(7) .
N4 C55 1.456(7) .
N4 C56 1.438(10) .
N4B C54B 1.335(9) .
N4B C55B 1.445(10) .
N4B C56B 1.428(11) .

loop_
_geom_torsion_atom_site_label_1
_geom_torsion_atom_site_label_2
_geom_torsion_atom_site_label_3
_geom_torsion_atom_site_label_4
_geom_torsion
_geom_torsion_site_symmetry_1
_geom_torsion_site_symmetry_4
Ca1 O1 C1 O2 -10.2(3) . .
Ca1 O1 C1 C2 167.9(2) . .
Ca1 O2 C1 O1 10.8(3) . .
Ca1 O2 C1 C2 -167.3(2) . .
Ca1 O3 C5 O4 -2.8(3) 1_455 .
Ca1 O3 C5 C4 177.6(2) 1_455 .
Ca1 O4 C5 O3 2.9(3) 1_455 .
Ca1 O4 C5 C4 -177.5(2) 1_455 .
Ca1 O5 C26 Ca2 -133.3(4) . 2_645
Ca1 O5 C26 O6 -123.0(3) . .
Ca1 O5 C26 C27 58.6(5) . .
Ca1 O7 C30 O8 3.5(3) 2_655 .
Ca1 O7 C30 C29 -175.43(19) 2_655 .
Ca1 O8 C30 O7 -3.5(2) 2_655 .
Ca1 O8 C30 C29 175.5(2) 2_655 .
Ca1 C1 C2 C3 -92.8(9) . .
Ca1 C1 C2 C8 87.3(9) . .
Ca1 O10 C54 N4 -33.3(11) . .
Ca1 O10 C54B N4B 139.4(8) . .
Ca2 O1 C1 Ca1 97.6(6) . .
Ca2 O1 C1 O2 87.4(6) . .
Ca2 O1 C1 C2 -94.5(6) . .
Ca2 O4 C5 Ca1 -103.6(2) 1_455 1_455
Ca2 O4 C5 O3 -100.7(3) 1_455 .
Ca2 O4 C5 C4 78.9(3) 1_455 .
Ca2 O5 C26 O6 10.3(3) 2_645 .
Ca2 O5 C26 C27 -168.1(2) 2_645 .
Ca2 O6 C26 O5 -10.3(3) 2_645 .
Ca2 O6 C26 C27 168.1(2) 2_645 .
Ca2 O7 C30 Ca1 147.2(4) . 2_655
Ca2 O7 C30 O8 150.8(3) . .
Ca2 O7 C30 C29 -28.2(5) . .
Ca2 O9 C51 N3 151.1(2) . .
Ca2 C26 C27 C28 -83.1(10) 2_645 .
Ca2 C26 C27 C33 97.5(10) 2_645 .
Ca2 O10 C54 N4 137.8(5) . .
Ca2 O10 C54B N4B -94.7(9) . .
O1 C1 C2 C3 164.6(2) . .
O1 C1 C2 C8 -15.4(4) . .
O2 C1 C2 C3 -17.2(4) . .
O2 C1 C2 C8 162.8(2) . .
O5 C26 C27 C28 4.9(4) . .
O5 C26 C27 C33 -174.5(2) . .
O6 C26 C27 C28 -173.6(2) . .
O6 C26 C27 C33 7.1(4) . .
N1 C7 C8 C2 178.2(2) . .
N1 C9 C10 C11 126.4(3) . .
N1 C9 C10 C23 -57.6(4) . .
N2 C32 C33 C27 176.4(3) . .
N2 C34 C35 C36 111.6(3) . .
N2 C34 C35 C48 -67.3(4) . .
C1 C2 C3 C4 -179.1(2) . .
C1 C2 C8 C7 -178.9(2) . .
C2 C3 C4 C5 173.0(2) . .
C2 C3 C4 C6 -2.3(4) . .
C3 C2 C8 C7 1.1(4) . .
C3 C4 C5 O3 16.0(4) . .
C3 C4 C5 O4 -163.6(2) . .
C3 C4 C6 C7 1.9(4) . .
C4 C6 C7 N1 -179.7(2) . .
C4 C6 C7 C8 0.1(4) . .
C5 C4 C6 C7 -173.5(2) . .
C6 C4 C5 O3 -168.6(2) . .
C6 C4 C5 O4 11.8(4) . .
C6 C7 C8 C2 -1.6(4) . .
C7 N1 C9 C10 154.6(2) . .
C8 C2 C3 C4 0.8(4) . .
C9 N1 C7 C6 20.2(4) . .
C9 N1 C7 C8 -159.5(3) . .
C9 C10 C11 C12 176.8(3) . .
C9 C10 C23 C22 4.3(5) . .
C9 C10 C23 C25 -177.1(3) . .
C10 C11 C12 C13 -0.3(5) . .
C10 C23 C25 C13 1.0(4) . .
C10 C23 C25 C24 -177.6(3) . .
C11 C10 C23 C22 -179.8(3) . .
C11 C10 C23 C25 -1.1(4) . .
C11 C12 C13 C14 179.4(3) . .
C11 C12 C13 C25 0.2(5) . .
C12 C13 C14 C15 -179.3(3) . .
C12 C13 C25 C23 -0.6(5) . .
C12 C13 C25 C24 178.0(3) . .
C13 C14 C15 C16 0.8(5) . .
C14 C13 C25 C23 -179.8(3) . .
C14 C13 C25 C24 -1.1(5) . .
C14 C15 C16 C17 179.8(4) . .
C14 C15 C16 C24 0.0(5) . .
C15 C16 C17 C18 -178.2(4) . .
C15 C16 C24 C20 178.4(3) . .
C15 C16 C24 C25 -1.4(5) . .
C16 C17 C18 C19 -0.6(6) . .
C16 C24 C25 C13 1.9(5) . .
C16 C24 C25 C23 -179.4(3) . .
C17 C16 C24 C20 -1.4(5) . .
C17 C16 C24 C25 178.8(3) . .
C17 C18 C19 C20 -0.5(6) . .
C18 C19 C20 C21 -178.0(4) . .
C18 C19 C20 C24 0.6(6) . .
C19 C20 C21 C22 178.2(3) . .
C19 C20 C24 C16 0.4(5) . .
C19 C20 C24 C25 -179.9(3) . .
C20 C21 C22 C23 2.5(5) . .
C20 C24 C25 C13 -177.8(3) . .
C20 C24 C25 C23 0.8(5) . .
C21 C20 C24 C16 179.0(3) . .
C21 C20 C24 C25 -1.2(5) . .
C21 C22 C23 C10 175.9(3) . .
C21 C22 C23 C25 -2.8(5) . .
C22 C23 C25 C13 179.8(3) . .
C22 C23 C25 C24 1.1(4) . .
C23 C10 C11 C12 0.7(5) . .
C24 C16 C17 C18 1.6(6) . .
C24 C20 C21 C22 -0.4(5) . .
C25 C13 C14 C15 -0.2(5) . .
C26 C27 C28 C29 -178.5(2) . .
C26 C27 C33 C32 179.5(3) . .
C27 C28 C29 C30 175.8(2) . .
C27 C28 C29 C31 -1.4(4) . .
C28 C27 C33 C32 0.1(4) . .
C28 C29 C30 O7 -16.6(3) . .
C28 C29 C30 O8 164.4(2) . .
C28 C29 C31 C32 0.9(4) . .
C29 C31 C32 N2 -176.8(3) . .
C29 C31 C32 C33 0.1(4) . .
C30 C29 C31 C32 -176.3(2) . .
C31 C29 C30 O7 160.7(2) . .
C31 C29 C30 O8 -18.3(4) . .
C31 C32 C33 C27 -0.6(4) . .
C32 N2 C34 C35 -163.5(3) . .
C33 C27 C28 C29 0.9(4) . .
C34 N2 C32 C31 -19.4(5) . .
C34 N2 C32 C33 163.7(3) . .
C34 C35 C36 C37 178.0(3) . .
C34 C35 C48 C47 2.3(4) . .
C34 C35 C48 C49 -178.0(2) . .
C35 C36 C37 C38 0.5(5) . .
C35 C48 C49 C38 -0.6(4) . .
C35 C48 C49 C50 178.7(3) . .
C36 C35 C48 C47 -176.7(3) . .
C36 C35 C48 C49 3.1(4) . .
C36 C37 C38 C39 -177.3(3) . .
C36 C37 C38 C49 2.1(5) . .
C37 C38 C39 C40 -179.3(3) . .
C37 C38 C49 C48 -2.0(4) . .
C37 C38 C49 C50 178.7(3) . .
C38 C39 C40 C41 0.3(5) . .
C38 C49 C50 C41 0.9(4) . .
C38 C49 C50 C45 -179.5(3) . .
C39 C38 C49 C48 177.4(3) . .
C39 C38 C49 C50 -1.9(4) . .
C39 C40 C41 C42 -179.9(3) . .
C39 C40 C41 C50 -1.3(5) . .
C40 C41 C42 C43 177.3(3) . .
C40 C41 C50 C45 -178.9(3) . .
C40 C41 C50 C49 0.7(4) . .
C41 C42 C43 C44 2.0(5) . .
C42 C41 C50 C45 -0.2(4) . .
C42 C41 C50 C49 179.3(3) . .
C42 C43 C44 C45 -1.2(6) . .
C43 C44 C45 C46 -178.6(3) . .
C43 C44 C45 C50 -0.3(5) . .
C44 C45 C46 C47 177.8(3) . .
C44 C45 C50 C41 1.1(4) . .
C44 C45 C50 C49 -178.5(3) . .
C45 C46 C47 C48 0.1(5) . .
C46 C45 C50 C41 179.4(3) . .
C46 C45 C50 C49 -0.2(4) . .
C46 C47 C48 C35 -179.3(3) . .
C46 C47 C48 C49 1.0(4) . .
C47 C48 C49 C38 179.2(3) . .
C47 C48 C49 C50 -1.6(4) . .
C48 C35 C36 C37 -3.1(5) . .
C48 C49 C50 C41 -178.4(3) . .
C48 C49 C50 C45 1.2(4) . .
C49 C38 C39 C40 1.3(5) . .
C50 C41 C42 C43 -1.3(5) . .
C50 C45 C46 C47 -0.5(5) . .
C52 N3 C51 O9 179.4(3) . .
C53 N3 C51 O9 -1.7(4) . .
C55 N4 C54 O10 -7.2(9) . .
C56 N4 C54 O10 173.2(11) . .
C55B N4B C54B O10 -4.4(14) . .
C56B N4B C54B O10 175.7(12) . .
